data_7221599
loop_
_publ_author_name
'Yang, Wenjun'
'Zhang, Yunpeng'
'Qiu, Shuxian'
'Zhao, Chuanqi'
'Zhang, Lei'
'Liu, Honglei'
'Zhou, Leijie'
'Xiao, Yumei'
'Guo, Hongchao'

_publ_section_title
;
 Phosphine-catalyzed [4 + 2] cycloaddition of unsaturated pyrazolones with
 allenoates: a concise approach toward spiropyrazolones
;
_journal_issue 77
_journal_name_full 'RSC Adv.'
_journal_page_first 62343
_journal_paper_doi 10.1039/C5RA11595G
_journal_volume 5
_journal_year 2015
_chemical_formula_moiety 'C30 H28 N2 O3'
_chemical_formula_sum 'C30 H28 N2 O3'
_chemical_formula_weight 464.54
_chemical_name_systematic
; 
 ? 
;
_space_group_IT_number 14
_symmetry_cell_setting monoclinic
_symmetry_space_group_name_Hall '-P 2yn'
_symmetry_space_group_name_H-M 'P 1 21/n 1'
_atom_sites_solution_hydrogens geom
_atom_sites_solution_primary direct
_atom_sites_solution_secondary difmap
_audit_creation_method SHELXL-97
_audit_update_record
;
2015-06-16 deposited with the CCDC.
2015-07-14 downloaded from the CCDC.
;
_cell_angle_alpha 90.00
_cell_angle_beta 98.78(3)
_cell_angle_gamma 90.00
_cell_formula_units_Z 4
_cell_length_a 12.107(2)
_cell_length_b 10.601(2)
_cell_length_c 18.803(4)
_cell_measurement_reflns_used 7192
_cell_measurement_temperature 173(2)
_cell_measurement_theta_max 27.47
_cell_measurement_theta_min 1.70
_cell_volume 2385.0(8)
_computing_cell_refinement 'CrystalClear (Rigaku Inc., 2007)'
_computing_data_collection 'CrystalClear (Rigaku Inc., 2007)'
_computing_data_reduction 'CrystalClear (Rigaku Inc., 2007)'
_computing_molecular_graphics 'Olex2 ver 1.1'
_computing_publication_material 'SHELX97 (Sheldrick, 2008)'
_computing_structure_refinement 'Olex2 ver 1.1'
_computing_structure_solution 'SHELXS-97 (Sheldrick, 2008)'
_diffrn_ambient_temperature 173(2)
_diffrn_measured_fraction_theta_full 0.995
_diffrn_measured_fraction_theta_max 0.995
_diffrn_measurement_device_type 'Saturn724+ CCD'
_diffrn_radiation_monochromator graphite
_diffrn_radiation_source 'sealed tube'
_diffrn_radiation_type MoK\a
_diffrn_radiation_wavelength 0.71073
_diffrn_reflns_av_R_equivalents 0.0351
_diffrn_reflns_av_sigmaI/netI 0.0344
_diffrn_reflns_limit_h_max 15
_diffrn_reflns_limit_h_min -15
_diffrn_reflns_limit_k_max 13
_diffrn_reflns_limit_k_min -13
_diffrn_reflns_limit_l_max 23
_diffrn_reflns_limit_l_min -24
_diffrn_reflns_number 16237
_diffrn_reflns_theta_full 27.47
_diffrn_reflns_theta_max 27.47
_diffrn_reflns_theta_min 2.57
_exptl_absorpt_coefficient_mu 0.084
_exptl_absorpt_correction_T_max 1.0000
_exptl_absorpt_correction_T_min 0.6545
_exptl_absorpt_correction_type multi-scan
_exptl_absorpt_process_details 'CrystalClear (Rigaku Inc., 2007)'
_exptl_crystal_colour colorless
_exptl_crystal_density_diffrn 1.294
_exptl_crystal_density_method 'not measured'
_exptl_crystal_description block
_exptl_crystal_F_000 984
_exptl_crystal_size_max 0.63
_exptl_crystal_size_mid 0.31
_exptl_crystal_size_min 0.31
_refine_diff_density_max 0.355
_refine_diff_density_min -0.166
_refine_diff_density_rms 0.042
_refine_ls_extinction_method none
_refine_ls_goodness_of_fit_ref 1.147
_refine_ls_hydrogen_treatment constr
_refine_ls_matrix_type full
_refine_ls_number_parameters 318
_refine_ls_number_reflns 5434
_refine_ls_number_restraints 0
_refine_ls_restrained_S_all 1.147
_refine_ls_R_factor_all 0.0583
_refine_ls_R_factor_gt 0.0526
_refine_ls_shift/su_max 0.001
_refine_ls_shift/su_mean 0.000
_refine_ls_structure_factor_coef Fsqd
_refine_ls_weighting_details 'calc w=1/[\s^2^(Fo^2^)+(0.0469P)^2^+0.7781P] where P=(Fo^2^+2Fc^2^)/3'
_refine_ls_weighting_scheme calc
_refine_ls_wR_factor_gt 0.1213
_refine_ls_wR_factor_ref 0.1247
_reflns_number_gt 5040
_reflns_number_total 5434
_reflns_threshold_expression >2sigma(I)
_cod_data_source_file c5ra11595g2.cif
_cod_data_source_block sa3076b
_cod_original_sg_symbol_H-M P21/n
_cod_database_code 7221599

loop_
_symmetry_equiv_pos_as_xyz
'x, y, z'
'-x+1/2, y+1/2, -z+1/2'
'-x, -y, -z'
'x-1/2, -y-1/2, z-1/2'

loop_
_atom_site_label
_atom_site_type_symbol
_atom_site_fract_x
_atom_site_fract_y
_atom_site_fract_z
_atom_site_U_iso_or_equiv
_atom_site_adp_type
_atom_site_occupancy
_atom_site_symmetry_multiplicity
_atom_site_calc_flag
_atom_site_refinement_flags
O1 O 0.12501(8) 0.10780(9) 0.18410(5) 0.0301(2) Uani 1 1 d .
O2 O 0.42711(9) 0.36223(12) 0.04888(6) 0.0400(3) Uani 1 1 d .
O3 O 0.26613(8) 0.46347(10) 0.00943(6) 0.0322(2) Uani 1 1 d .
N1 N -0.04373(10) 0.20977(11) 0.18573(6) 0.0267(3) Uani 1 1 d .
N2 N -0.08400(9) 0.33424(11) 0.18834(6) 0.0274(3) Uani 1 1 d .
C1 C 0.15218(12) 0.45755(15) 0.37003(8) 0.0330(3) Uani 1 1 d .
H1 H 0.1752 0.5379 0.3554 0.040 Uiso 1 1 calc R
C2 C 0.11578(14) 0.44493(18) 0.43644(9) 0.0412(4) Uani 1 1 d .
H2 H 0.1145 0.5164 0.4668 0.049 Uiso 1 1 calc R
C3 C 0.08154(13) 0.32897(18) 0.45829(9) 0.0396(4) Uani 1 1 d .
H3 H 0.0556 0.3207 0.5033 0.048 Uiso 1 1 calc R
C4 C 0.08520(12) 0.22497(16) 0.41436(8) 0.0351(3) Uani 1 1 d .
H4 H 0.0619 0.1449 0.4293 0.042 Uiso 1 1 calc R
C5 C 0.12275(12) 0.23693(15) 0.34853(8) 0.0320(3) Uani 1 1 d .
H5 H 0.1263 0.1645 0.3192 0.038 Uiso 1 1 calc R
C6 C 0.15531(11) 0.35393(14) 0.32485(8) 0.0273(3) Uani 1 1 d .
C7 C 0.19747(11) 0.37149(14) 0.25314(7) 0.0256(3) Uani 1 1 d .
H7 H 0.2166 0.4628 0.2498 0.031 Uiso 1 1 calc R
C8 C 0.30506(11) 0.29738(15) 0.24946(8) 0.0294(3) Uani 1 1 d .
H8A H 0.3635 0.3240 0.2893 0.035 Uiso 1 1 calc R
H8B H 0.2910 0.2062 0.2552 0.035 Uiso 1 1 calc R
C9 C 0.34504(11) 0.31941(14) 0.17923(8) 0.0289(3) Uani 1 1 d .
H9 H 0.4217 0.3047 0.1764 0.035 Uiso 1 1 calc R
C10 C 0.27867(11) 0.35867(13) 0.12027(7) 0.0260(3) Uani 1 1 d .
C11 C 0.15342(11) 0.37615(13) 0.11447(7) 0.0246(3) Uani 1 1 d .
H11 H 0.1377 0.4678 0.1053 0.030 Uiso 1 1 calc R
C12 C 0.10872(11) 0.34123(13) 0.18647(7) 0.0239(3) Uani 1 1 d .
C13 C 0.33342(11) 0.39240(14) 0.05624(8) 0.0290(3) Uani 1 1 d .
C14 C 0.30618(13) 0.49435(17) -0.05767(9) 0.0383(4) Uani 1 1 d .
H14A H 0.3851 0.5221 -0.0472 0.046 Uiso 1 1 calc R
H14B H 0.2615 0.5648 -0.0817 0.046 Uiso 1 1 calc R
C15 C 0.29738(15) 0.38220(19) -0.10685(9) 0.0454(4) Uani 1 1 d .
H15A H 0.3135 0.4081 -0.1542 0.068 Uiso 1 1 calc R
H15B H 0.2216 0.3475 -0.1118 0.068 Uiso 1 1 calc R
H15C H 0.3513 0.3178 -0.0867 0.068 Uiso 1 1 calc R
C16 C 0.08812(11) 0.30327(14) 0.05122(7) 0.0263(3) Uani 1 1 d .
C17 C -0.01981(12) 0.34036(15) 0.02198(8) 0.0315(3) Uani 1 1 d .
H17 H -0.0504 0.4155 0.0385 0.038 Uiso 1 1 calc R
C18 C -0.08310(13) 0.26840(17) -0.03116(9) 0.0399(4) Uani 1 1 d .
H18 H -0.1573 0.2932 -0.0498 0.048 Uiso 1 1 calc R
C19 C -0.03829(15) 0.16082(17) -0.05700(9) 0.0425(4) Uani 1 1 d .
H19 H -0.0817 0.1115 -0.0931 0.051 Uiso 1 1 calc R
C20 C 0.06999(15) 0.12528(16) -0.03006(8) 0.0382(4) Uani 1 1 d .
H20 H 0.1017 0.0528 -0.0487 0.046 Uiso 1 1 calc R
C21 C 0.13241(13) 0.19540(14) 0.02419(8) 0.0313(3) Uani 1 1 d .
H21 H 0.2062 0.1694 0.0431 0.038 Uiso 1 1 calc R
C22 C 0.06930(11) 0.20364(13) 0.18517(7) 0.0248(3) Uani 1 1 d .
C23 C 0.00005(11) 0.40813(13) 0.18995(7) 0.0253(3) Uani 1 1 d .
C24 C -0.01374(13) 0.54724(14) 0.19589(9) 0.0344(3) Uani 1 1 d .
H24A H 0.0040 0.5881 0.1523 0.052 Uiso 1 1 calc R
H24B H 0.0369 0.5787 0.2378 0.052 Uiso 1 1 calc R
H24C H -0.0911 0.5664 0.2015 0.052 Uiso 1 1 calc R
C25 C -0.12245(12) 0.10985(14) 0.18354(8) 0.0303(3) Uani 1 1 d .
C26 C -0.09174(15) -0.00498(16) 0.21521(9) 0.0410(4) Uani 1 1 d .
H26 H -0.0171 -0.0191 0.2378 0.049 Uiso 1 1 calc R
C27 C -0.17149(19) -0.09939(18) 0.21347(11) 0.0534(5) Uani 1 1 d .
H27 H -0.1509 -0.1789 0.2348 0.064 Uiso 1 1 calc R
C28 C -0.28027(18) -0.0796(2) 0.18120(11) 0.0550(5) Uani 1 1 d .
H28 H -0.3344 -0.1445 0.1808 0.066 Uiso 1 1 calc R
C29 C -0.30949(17) 0.0347(2) 0.14972(12) 0.0561(5) Uani 1 1 d .
H29 H -0.3842 0.0485 0.1271 0.067 Uiso 1 1 calc R
C30 C -0.23133(14) 0.13050(18) 0.15046(10) 0.0456(4) Uani 1 1 d .
H30 H -0.2522 0.2095 0.1285 0.055 Uiso 1 1 calc R

loop_
_atom_site_aniso_label
_atom_site_aniso_U_11
_atom_site_aniso_U_22
_atom_site_aniso_U_33
_atom_site_aniso_U_23
_atom_site_aniso_U_13
_atom_site_aniso_U_12
O1 0.0325(5) 0.0263(5) 0.0311(6) -0.0011(4) 0.0037(4) 0.0034(4)
O2 0.0265(5) 0.0584(7) 0.0365(6) 0.0005(5) 0.0087(4) 0.0042(5)
O3 0.0301(5) 0.0359(6) 0.0321(6) 0.0054(4) 0.0092(4) 0.0009(4)
N1 0.0259(6) 0.0255(6) 0.0290(6) 0.0003(5) 0.0045(5) -0.0022(5)
N2 0.0252(6) 0.0279(6) 0.0293(6) 0.0008(5) 0.0045(5) 0.0018(5)
C1 0.0326(7) 0.0353(8) 0.0318(8) -0.0039(6) 0.0072(6) -0.0049(6)
C2 0.0421(9) 0.0479(10) 0.0360(9) -0.0113(7) 0.0132(7) -0.0035(7)
C3 0.0345(8) 0.0561(10) 0.0300(8) 0.0028(7) 0.0102(6) -0.0018(7)
C4 0.0306(7) 0.0412(9) 0.0328(8) 0.0079(7) 0.0028(6) -0.0022(6)
C5 0.0312(7) 0.0337(8) 0.0299(8) 0.0004(6) 0.0011(6) 0.0008(6)
C6 0.0225(6) 0.0334(7) 0.0250(7) -0.0002(6) 0.0002(5) -0.0001(5)
C7 0.0232(6) 0.0294(7) 0.0236(7) -0.0019(5) 0.0014(5) -0.0016(5)
C8 0.0242(6) 0.0358(8) 0.0266(7) -0.0007(6) -0.0011(5) 0.0013(6)
C9 0.0210(6) 0.0323(7) 0.0330(8) -0.0049(6) 0.0028(5) 0.0001(5)
C10 0.0233(6) 0.0284(7) 0.0266(7) -0.0038(6) 0.0046(5) -0.0017(5)
C11 0.0220(6) 0.0259(7) 0.0258(7) 0.0003(5) 0.0030(5) -0.0003(5)
C12 0.0222(6) 0.0258(7) 0.0235(7) -0.0002(5) 0.0028(5) 0.0005(5)
C13 0.0252(6) 0.0331(7) 0.0289(7) -0.0044(6) 0.0045(5) -0.0033(6)
C14 0.0346(8) 0.0472(9) 0.0347(8) 0.0079(7) 0.0105(6) -0.0026(7)
C15 0.0405(9) 0.0635(12) 0.0312(8) -0.0016(8) 0.0023(7) 0.0013(8)
C16 0.0251(6) 0.0304(7) 0.0230(7) 0.0039(5) 0.0028(5) -0.0037(5)
C17 0.0280(7) 0.0383(8) 0.0274(7) 0.0073(6) 0.0020(5) -0.0022(6)
C18 0.0315(7) 0.0543(10) 0.0306(8) 0.0116(7) -0.0057(6) -0.0088(7)
C19 0.0502(10) 0.0481(10) 0.0256(8) 0.0028(7) -0.0055(7) -0.0190(8)
C20 0.0515(9) 0.0345(8) 0.0275(8) -0.0019(6) 0.0030(7) -0.0080(7)
C21 0.0335(7) 0.0324(7) 0.0275(7) 0.0011(6) 0.0028(6) -0.0022(6)
C22 0.0254(6) 0.0281(7) 0.0202(6) 0.0009(5) 0.0013(5) 0.0008(5)
C23 0.0237(6) 0.0281(7) 0.0240(7) 0.0008(5) 0.0035(5) 0.0015(5)
C24 0.0307(7) 0.0276(7) 0.0452(9) -0.0005(6) 0.0072(6) 0.0032(6)
C25 0.0336(7) 0.0335(8) 0.0257(7) -0.0047(6) 0.0099(6) -0.0097(6)
C26 0.0505(10) 0.0329(8) 0.0419(9) -0.0016(7) 0.0144(7) -0.0062(7)
C27 0.0734(13) 0.0346(9) 0.0582(12) -0.0034(8) 0.0296(10) -0.0148(9)
C28 0.0639(12) 0.0525(11) 0.0559(12) -0.0186(9) 0.0322(10) -0.0336(10)
C29 0.0427(10) 0.0691(14) 0.0573(12) -0.0072(10) 0.0104(9) -0.0252(9)
C30 0.0357(8) 0.0504(10) 0.0494(10) 0.0054(8) 0.0021(7) -0.0141(8)

loop_
_atom_type_symbol
_atom_type_description
_atom_type_scat_dispersion_real
_atom_type_scat_dispersion_imag
_atom_type_scat_source
C C 0.0033 0.0016 'International Tables Vol C Tables 4.2.6.8 and 6.1.1.4'
H H 0.0000 0.0000 'International Tables Vol C Tables 4.2.6.8 and 6.1.1.4'
N N 0.0061 0.0033 'International Tables Vol C Tables 4.2.6.8 and 6.1.1.4'
O O 0.0106 0.0060 'International Tables Vol C Tables 4.2.6.8 and 6.1.1.4'

loop_
_geom_angle_atom_site_label_1
_geom_angle_atom_site_label_2
_geom_angle_atom_site_label_3
_geom_angle
C13 O3 C14 116.55(11)
C22 N1 N2 113.28(11)
C22 N1 C25 129.04(12)
N2 N1 C25 117.68(11)
C23 N2 N1 107.18(11)
C2 C1 C6 120.86(15)
C2 C1 H1 119.6
C6 C1 H1 119.6
C3 C2 C1 120.21(15)
C3 C2 H2 119.9
C1 C2 H2 119.9
C2 C3 C4 119.61(15)
C2 C3 H3 120.2
C4 C3 H3 120.2
C3 C4 C5 120.32(15)
C3 C4 H4 119.8
C5 C4 H4 119.8
C4 C5 C6 120.85(15)
C4 C5 H5 119.6
C6 C5 H5 119.6
C1 C6 C5 118.12(14)
C1 C6 C7 119.16(13)
C5 C6 C7 122.69(13)
C6 C7 C8 112.29(11)
C6 C7 C12 113.86(11)
C8 C7 C12 110.21(11)
C6 C7 H7 106.7
C8 C7 H7 106.7
C12 C7 H7 106.7
C9 C8 C7 110.64(12)
C9 C8 H8A 109.5
C7 C8 H8A 109.5
C9 C8 H8B 109.5
C7 C8 H8B 109.5
H8A C8 H8B 108.1
C10 C9 C8 123.30(13)
C10 C9 H9 118.3
C8 C9 H9 118.3
C9 C10 C13 117.18(12)
C9 C10 C11 124.60(13)
C13 C10 C11 118.17(12)
C10 C11 C16 112.72(12)
C10 C11 C12 112.36(11)
C16 C11 C12 110.11(11)
C10 C11 H11 107.1
C16 C11 H11 107.1
C12 C11 H11 107.1
C23 C12 C22 100.19(10)
C23 C12 C7 111.65(11)
C22 C12 C7 112.58(11)
C23 C12 C11 110.10(11)
C22 C12 C11 110.88(11)
C7 C12 C11 110.99(11)
O2 C13 O3 124.26(14)
O2 C13 C10 124.47(14)
O3 C13 C10 111.24(12)
O3 C14 C15 110.75(14)
O3 C14 H14A 109.5
C15 C14 H14A 109.5
O3 C14 H14B 109.5
C15 C14 H14B 109.5
H14A C14 H14B 108.1
C14 C15 H15A 109.5
C14 C15 H15B 109.5
H15A C15 H15B 109.5
C14 C15 H15C 109.5
H15A C15 H15C 109.5
H15B C15 H15C 109.5
C21 C16 C17 118.54(14)
C21 C16 C11 121.04(12)
C17 C16 C11 120.34(13)
C18 C17 C16 120.60(15)
C18 C17 H17 119.7
C16 C17 H17 119.7
C19 C18 C17 120.15(15)
C19 C18 H18 119.9
C17 C18 H18 119.9
C18 C19 C20 119.78(15)
C18 C19 H19 120.1
C20 C19 H19 120.1
C19 C20 C21 120.14(16)
C19 C20 H20 119.9
C21 C20 H20 119.9
C20 C21 C16 120.74(15)
C20 C21 H21 119.6
C16 C21 H21 119.6
O1 C22 N1 126.42(13)
O1 C22 C12 128.32(12)
N1 C22 C12 105.26(11)
N2 C23 C24 120.62(12)
N2 C23 C12 114.05(12)
C24 C23 C12 125.33(12)
C23 C24 H24A 109.5
C23 C24 H24B 109.5
H24A C24 H24B 109.5
C23 C24 H24C 109.5
H24A C24 H24C 109.5
H24B C24 H24C 109.5
C26 C25 C30 120.51(15)
C26 C25 N1 120.62(14)
C30 C25 N1 118.86(14)
C25 C26 C27 119.02(18)
C25 C26 H26 120.5
C27 C26 H26 120.5
C28 C27 C26 120.97(19)
C28 C27 H27 119.5
C26 C27 H27 119.5
C29 C28 C27 119.39(17)
C29 C28 H28 120.3
C27 C28 H28 120.3
C28 C29 C30 120.80(19)
C28 C29 H29 119.6
C30 C29 H29 119.6
C25 C30 C29 119.31(18)
C25 C30 H30 120.3
C29 C30 H30 120.3

loop_
_geom_bond_atom_site_label_1
_geom_bond_atom_site_label_2
_geom_bond_distance
O1 C22 1.2214(17)
O2 C13 1.2066(17)
O3 C13 1.3370(18)
O3 C14 1.4563(18)
N1 C22 1.3717(18)
N1 N2 1.4101(17)
N1 C25 1.4213(18)
N2 C23 1.2808(18)
C1 C2 1.393(2)
C1 C6 1.393(2)
C1 H1 0.9500
C2 C3 1.380(3)
C2 H2 0.9500
C3 C4 1.382(2)
C3 H3 0.9500
C4 C5 1.388(2)
C4 H4 0.9500
C5 C6 1.395(2)
C5 H5 0.9500
C6 C7 1.524(2)
C7 C8 1.5318(19)
C7 C12 1.5551(19)
C7 H7 1.0000
C8 C9 1.492(2)
C8 H8A 0.9900
C8 H8B 0.9900
C9 C10 1.333(2)
C9 H9 0.9500
C10 C13 1.503(2)
C10 C11 1.5149(18)
C11 C16 1.5329(19)
C11 C12 1.5767(19)
C11 H11 1.0000
C12 C23 1.5048(18)
C12 C22 1.5337(19)
C14 C15 1.500(3)
C14 H14A 0.9900
C14 H14B 0.9900
C15 H15A 0.9800
C15 H15B 0.9800
C15 H15C 0.9800
C16 C21 1.392(2)
C16 C17 1.395(2)
C17 C18 1.391(2)
C17 H17 0.9500
C18 C19 1.382(3)
C18 H18 0.9500
C19 C20 1.384(3)
C19 H19 0.9500
C20 C21 1.389(2)
C20 H20 0.9500
C21 H21 0.9500
C23 C24 1.490(2)
C24 H24A 0.9800
C24 H24B 0.9800
C24 H24C 0.9800
C25 C26 1.381(2)
C25 C30 1.386(2)
C26 C27 1.388(2)
C26 H26 0.9500
C27 C28 1.379(3)
C27 H27 0.9500
C28 C29 1.371(3)
C28 H28 0.9500
C29 C30 1.387(2)
C29 H29 0.9500
C30 H30 0.9500

loop_
_geom_torsion_atom_site_label_1
_geom_torsion_atom_site_label_2
_geom_torsion_atom_site_label_3
_geom_torsion_atom_site_label_4
_geom_torsion
C22 N1 N2 C23 -0.41(16)
C25 N1 N2 C23 -179.98(12)
C6 C1 C2 C3 -0.4(2)
C1 C2 C3 C4 1.0(3)
C2 C3 C4 C5 -0.2(2)
C3 C4 C5 C6 -1.3(2)
C2 C1 C6 C5 -1.1(2)
C2 C1 C6 C7 -179.03(14)
C4 C5 C6 C1 1.9(2)
C4 C5 C6 C7 179.76(13)
C1 C6 C7 C8 115.65(15)
C5 C6 C7 C8 -62.23(17)
C1 C6 C7 C12 -118.22(14)
C5 C6 C7 C12 63.89(17)
C6 C7 C8 C9 -178.67(12)
C12 C7 C8 C9 53.26(15)
C7 C8 C9 C10 -22.0(2)
C8 C9 C10 C13 172.45(13)
C8 C9 C10 C11 -5.1(2)
C9 C10 C11 C16 -125.68(15)
C13 C10 C11 C16 56.77(16)
C9 C10 C11 C12 -0.6(2)
C13 C10 C11 C12 -178.11(12)
C6 C7 C12 C23 50.28(16)
C8 C7 C12 C23 177.49(11)
C6 C7 C12 C22 -61.50(15)
C8 C7 C12 C22 65.71(14)
C6 C7 C12 C11 173.53(11)
C8 C7 C12 C11 -59.26(14)
C10 C11 C12 C23 156.42(11)
C16 C11 C12 C23 -77.04(14)
C10 C11 C12 C22 -93.64(13)
C16 C11 C12 C22 32.90(14)
C10 C11 C12 C7 32.28(15)
C16 C11 C12 C7 158.82(11)
C14 O3 C13 O2 6.5(2)
C14 O3 C13 C10 -175.39(12)
C9 C10 C13 O2 16.3(2)
C11 C10 C13 O2 -165.97(14)
C9 C10 C13 O3 -161.81(13)
C11 C10 C13 O3 15.92(18)
C13 O3 C14 C15 74.73(17)
C10 C11 C16 C21 25.94(18)
C12 C11 C16 C21 -100.40(15)
C10 C11 C16 C17 -157.42(13)
C12 C11 C16 C17 76.24(16)
C21 C16 C17 C18 2.3(2)
C11 C16 C17 C18 -174.39(13)
C16 C17 C18 C19 -1.8(2)
C17 C18 C19 C20 -0.3(2)
C18 C19 C20 C21 1.8(2)
C19 C20 C21 C16 -1.2(2)
C17 C16 C21 C20 -0.8(2)
C11 C16 C21 C20 175.87(14)
N2 N1 C22 O1 178.88(13)
C25 N1 C22 O1 -1.6(2)
N2 N1 C22 C12 -0.92(15)
C25 N1 C22 C12 178.59(13)
C23 C12 C22 O1 -178.14(14)
C7 C12 C22 O1 -59.41(18)
C11 C12 C22 O1 65.61(18)
C23 C12 C22 N1 1.65(13)
C7 C12 C22 N1 120.38(12)
C11 C12 C22 N1 -114.59(12)
N1 N2 C23 C24 -177.50(13)
N1 N2 C23 C12 1.65(16)
C22 C12 C23 N2 -2.10(15)
C7 C12 C23 N2 -121.51(13)
C11 C12 C23 N2 114.74(13)
C22 C12 C23 C24 177.00(14)
C7 C12 C23 C24 57.59(18)
C11 C12 C23 C24 -66.16(17)
C22 N1 C25 C26 32.7(2)
N2 N1 C25 C26 -147.82(14)
C22 N1 C25 C30 -148.73(16)
N2 N1 C25 C30 30.8(2)
C30 C25 C26 C27 0.0(2)
N1 C25 C26 C27 178.51(15)
C25 C26 C27 C28 -0.5(3)
C26 C27 C28 C29 0.7(3)
C27 C28 C29 C30 -0.5(3)
C26 C25 C30 C29 0.3(3)
N1 C25 C30 C29 -178.30(16)
C28 C29 C30 C25 0.0(3)
